data_7023995
loop_
_publ_author_name
'Luo, Geng-Geng'
'Xia, Jiu-Xu'
'Fang, Kai'
'Zhao, Qing-Hua'
'Wu, Ji-Huai'
'Dai, Jing-Cao'

_publ_section_title
;
 Discovery of polymorphism-dependent emission for crystalline
 boron-dipyrromethene dye.
;
_journal_issue 46
_journal_name_full 'Dalton transactions (Cambridge, England : 2003)'
_journal_page_first 16268
_journal_page_last 16271
_journal_paper_doi 10.1039/c3dt52325j
_journal_volume 42
_journal_year 2013
_chemical_formula_sum 'C21 H21 B F2 N2 O2'
_chemical_formula_weight 382.21
_chemical_name_systematic
; 
 ? 
;
_space_group_IT_number 19
_symmetry_cell_setting orthorhombic
_symmetry_space_group_name_Hall 'P 2ac 2ab'
_symmetry_space_group_name_H-M 'P 21 21 21'
_atom_sites_solution_hydrogens geom
_atom_sites_solution_primary direct
_atom_sites_solution_secondary difmap
_audit_creation_method SHELXL-97
_cell_angle_alpha 90.00
_cell_angle_beta 90.00
_cell_angle_gamma 90.00
_cell_formula_units_Z 4
_cell_length_a 8.3318(13)
_cell_length_b 12.0855(17)
_cell_length_c 18.610(2)
_cell_measurement_temperature 173(2)
_cell_volume 1873.9(4)
_computing_cell_refinement
;
CrysAlisPro, Agilent Technologies,
Version 1.171.35.11 (release 16-05-2011 CrysAlis171 .NET)
(compiled May 16 2011,17:55:39)
;
_computing_data_collection
;
CrysAlisPro, Agilent Technologies,
Version 1.171.35.11 (release 16-05-2011 CrysAlis171 .NET)
(compiled May 16 2011,17:55:39)
;
_computing_data_reduction
;
CrysAlisPro, Agilent Technologies,
Version 1.171.35.11 (release 16-05-2011 CrysAlis171 .NET)
(compiled May 16 2011,17:55:39)
;
_computing_structure_refinement 'SHELXL-97 (Sheldrick, 1997)'
_computing_structure_solution 'SHELXS-97 (Sheldrick, 1997)'
_diffrn_ambient_temperature 173(2)
_diffrn_measured_fraction_theta_full 0.980
_diffrn_measured_fraction_theta_max 0.980
_diffrn_measurement_device_type 'SuperNova, Dual, Cu at zero, Atlas'
_diffrn_measurement_method \w
_diffrn_radiation_monochromator graphite
_diffrn_radiation_source 'SuperNova (Cu) X-ray source'
_diffrn_radiation_type CuK\a
_diffrn_radiation_wavelength 1.54184
_diffrn_reflns_av_R_equivalents 0.0480
_diffrn_reflns_av_sigmaI/netI 0.0540
_diffrn_reflns_limit_h_max 5
_diffrn_reflns_limit_h_min -9
_diffrn_reflns_limit_k_max 14
_diffrn_reflns_limit_k_min -8
_diffrn_reflns_limit_l_max 18
_diffrn_reflns_limit_l_min -21
_diffrn_reflns_number 6851
_diffrn_reflns_theta_full 65.78
_diffrn_reflns_theta_max 65.78
_diffrn_reflns_theta_min 4.36
_exptl_absorpt_coefficient_mu 0.831
_exptl_absorpt_correction_T_max 0.9365
_exptl_absorpt_correction_T_min 0.8192
_exptl_absorpt_correction_type multi-scan
_exptl_absorpt_process_details
; 
 CrysAlisPro, Agilent Technologies
Version 1.171.35.21 
;
_exptl_crystal_colour orange
_exptl_crystal_density_diffrn 1.355
_exptl_crystal_density_method 'not measured'
_exptl_crystal_description plate
_exptl_crystal_F_000 800
_exptl_crystal_size_max 0.25
_exptl_crystal_size_mid 0.22
_exptl_crystal_size_min 0.08
_refine_diff_density_max 0.299
_refine_diff_density_min -0.313
_refine_diff_density_rms 0.056
_refine_ls_abs_structure_details 'Flack H D (1983), Acta Cryst. A39, 876-881'
_refine_ls_abs_structure_Flack -0.1(2)
_refine_ls_extinction_method none
_refine_ls_goodness_of_fit_ref 1.030
_refine_ls_hydrogen_treatment constr
_refine_ls_matrix_type full
_refine_ls_number_parameters 253
_refine_ls_number_reflns 3129
_refine_ls_number_restraints 0
_refine_ls_restrained_S_all 1.030
_refine_ls_R_factor_all 0.0591
_refine_ls_R_factor_gt 0.0504
_refine_ls_shift/su_max 0.000
_refine_ls_shift/su_mean 0.000
_refine_ls_structure_factor_coef Fsqd
_refine_ls_weighting_details 'calc w=1/[\s^2^(Fo^2^)+(0.1000P)^2^+0.0000P] where P=(Fo^2^+2Fc^2^)/3'
_refine_ls_weighting_scheme calc
_refine_ls_wR_factor_gt 0.1372
_refine_ls_wR_factor_ref 0.1479
_reflns_number_gt 2740
_reflns_number_total 3129
_reflns_threshold_expression >2sigma(I)
_cod_data_source_file c3dt52325j.txt
_cod_data_source_block 939166
_cod_original_cell_volume 1874.0(5)
_cod_original_sg_symbol_H-M P212121
_cod_database_code 7023995

loop_
_symmetry_equiv_pos_as_xyz
'x, y, z'
'-x+1/2, -y, z+1/2'
'x+1/2, -y+1/2, -z'
'-x, y+1/2, -z+1/2'

loop_
_atom_site_label
_atom_site_type_symbol
_atom_site_fract_x
_atom_site_fract_y
_atom_site_fract_z
_atom_site_U_iso_or_equiv
_atom_site_adp_type
_atom_site_occupancy
_atom_site_symmetry_multiplicity
_atom_site_calc_flag
_atom_site_refinement_flags
B1 B 0.6008(4) 0.8335(3) 0.62809(19) 0.0269(8) Uani 1 1 d .
N1 N 0.5384(3) 0.8899(2) 0.55820(13) 0.0273(6) Uani 1 1 d .
N2 N 0.7736(3) 0.8762(2) 0.63977(12) 0.0265(6) Uani 1 1 d .
O1 O 1.2640(3) 1.2254(2) 0.30749(13) 0.0390(6) Uani 1 1 d .
O2 O 1.0665(3) 1.35232(17) 0.30996(11) 0.0314(5) Uani 1 1 d .
F1 F 0.5032(2) 0.85960(16) 0.68624(9) 0.0357(5) Uani 1 1 d .
F2 F 0.6025(2) 0.71904(14) 0.61880(9) 0.0334(5) Uani 1 1 d .
C1 C 1.1376(4) 1.2584(2) 0.33101(16) 0.0265(7) Uani 1 1 d .
C2 C 1.1473(5) 1.4100(3) 0.25217(16) 0.0362(8) Uani 1 1 d .
H2A H 1.0876 1.4774 0.2402 0.054 Uiso 1 1 calc R
H2B H 1.1527 1.3619 0.2098 0.054 Uiso 1 1 calc R
H2C H 1.2562 1.4297 0.2674 0.054 Uiso 1 1 calc R
C3 C 1.0426(4) 1.1978(2) 0.38614(16) 0.0258(7) Uani 1 1 d .
C4 C 0.9393(4) 1.2498(2) 0.43475(16) 0.0270(7) Uani 1 1 d .
H4A H 0.9269 1.3279 0.4335 0.032 Uiso 1 1 calc R
C5 C 0.8549(4) 1.1879(3) 0.48482(17) 0.0282(7) Uani 1 1 d .
H5A H 0.7857 1.2240 0.5179 0.034 Uiso 1 1 calc R
C6 C 0.8709(4) 1.0728(2) 0.48702(16) 0.0240(6) Uani 1 1 d .
C7 C 0.9752(4) 1.0210(3) 0.43814(16) 0.0289(7) Uani 1 1 d .
H7A H 0.9868 0.9428 0.4390 0.035 Uiso 1 1 calc R
C8 C 1.0611(4) 1.0829(2) 0.38880(16) 0.0284(7) Uani 1 1 d .
H8A H 1.1330 1.0473 0.3566 0.034 Uiso 1 1 calc R
C9 C 0.7765(4) 1.0005(2) 0.53657(15) 0.0253(7) Uani 1 1 d .
C10 C 0.8503(4) 0.9591(3) 0.59885(15) 0.0258(6) Uani 1 1 d .
C11 C 1.0039(4) 0.9792(2) 0.63018(16) 0.0280(7) Uani 1 1 d .
C12 C 1.0160(4) 0.9077(3) 0.68769(16) 0.0311(7) Uani 1 1 d .
H12A H 1.1057 0.9016 0.7190 0.037 Uiso 1 1 calc R
C13 C 0.8749(4) 0.8458(2) 0.69234(16) 0.0282(7) Uani 1 1 d .
C14 C 0.4006(4) 0.8635(3) 0.52360(17) 0.0287(7) Uani 1 1 d .
C15 C 0.3945(4) 0.9214(3) 0.45873(17) 0.0311(7) Uani 1 1 d .
H15A H 0.3100 0.9176 0.4245 0.037 Uiso 1 1 calc R
C16 C 0.5309(4) 0.9850(2) 0.45240(16) 0.0292(7) Uani 1 1 d .
C17 C 0.6238(4) 0.9653(2) 0.51615(16) 0.0266(6) Uani 1 1 d .
C18 C 1.1310(4) 1.0595(3) 0.60673(16) 0.0298(7) Uani 1 1 d .
H18A H 1.2234 1.0542 0.6391 0.045 Uiso 1 1 calc R
H18B H 1.0877 1.1349 0.6081 0.045 Uiso 1 1 calc R
H18C H 1.1648 1.0418 0.5576 0.045 Uiso 1 1 calc R
C19 C 0.8363(5) 0.7562(3) 0.74559(17) 0.0371(8) Uani 1 1 d .
H19A H 0.7285 0.7273 0.7360 0.056 Uiso 1 1 calc R
H19B H 0.8403 0.7866 0.7944 0.056 Uiso 1 1 calc R
H19C H 0.9149 0.6963 0.7411 0.056 Uiso 1 1 calc R
C20 C 0.2794(4) 0.7847(3) 0.55323(19) 0.0342(7) Uani 1 1 d .
H20A H 0.3164 0.7568 0.5998 0.051 Uiso 1 1 calc R
H20B H 0.2657 0.7226 0.5199 0.051 Uiso 1 1 calc R
H20C H 0.1766 0.8229 0.5594 0.051 Uiso 1 1 calc R
C21 C 0.5674(5) 1.0601(3) 0.39002(18) 0.0387(8) Uani 1 1 d .
H21A H 0.4804 1.0555 0.3547 0.058 Uiso 1 1 calc R
H21B H 0.6685 1.0373 0.3675 0.058 Uiso 1 1 calc R
H21C H 0.5771 1.1365 0.4072 0.058 Uiso 1 1 calc R

loop_
_atom_site_aniso_label
_atom_site_aniso_U_11
_atom_site_aniso_U_22
_atom_site_aniso_U_33
_atom_site_aniso_U_23
_atom_site_aniso_U_13
_atom_site_aniso_U_12
B1 0.0230(19) 0.0280(18) 0.0298(16) -0.0003(14) 0.0015(15) -0.0030(15)
N1 0.0217(13) 0.0282(13) 0.0321(12) -0.0019(10) 0.0017(12) 0.0001(11)
N2 0.0234(13) 0.0273(13) 0.0288(12) -0.0008(11) 0.0008(11) -0.0011(11)
O1 0.0292(13) 0.0433(13) 0.0443(12) 0.0044(11) 0.0068(11) 0.0051(11)
O2 0.0311(12) 0.0291(10) 0.0340(10) 0.0053(9) 0.0031(10) 0.0003(10)
F1 0.0294(10) 0.0440(10) 0.0338(9) -0.0029(8) 0.0066(8) -0.0038(9)
F2 0.0324(10) 0.0270(9) 0.0407(10) 0.0029(8) -0.0024(9) -0.0045(8)
C1 0.0201(15) 0.0291(16) 0.0301(14) -0.0026(13) 0.0005(13) -0.0018(13)
C2 0.048(2) 0.0313(16) 0.0290(14) 0.0052(14) 0.0039(17) -0.0030(16)
C3 0.0181(15) 0.0297(15) 0.0296(15) 0.0001(12) -0.0014(13) 0.0003(12)
C4 0.0237(16) 0.0239(15) 0.0335(15) -0.0013(12) 0.0013(13) 0.0007(12)
C5 0.0248(16) 0.0283(15) 0.0316(15) -0.0028(13) 0.0025(14) 0.0059(13)
C6 0.0155(14) 0.0299(16) 0.0265(13) 0.0005(12) -0.0019(12) 0.0002(12)
C7 0.0282(18) 0.0264(15) 0.0321(15) -0.0044(12) 0.0026(14) 0.0005(14)
C8 0.0265(17) 0.0282(15) 0.0306(15) -0.0006(13) 0.0049(14) 0.0038(14)
C9 0.0238(17) 0.0212(13) 0.0307(15) -0.0065(12) 0.0022(13) 0.0020(12)
C10 0.0213(15) 0.0257(14) 0.0303(14) -0.0010(13) -0.0008(13) -0.0030(13)
C11 0.0242(16) 0.0310(16) 0.0288(14) -0.0052(13) 0.0002(13) -0.0039(14)
C12 0.0253(16) 0.0381(16) 0.0298(15) -0.0009(14) -0.0011(14) -0.0005(14)
C13 0.0243(16) 0.0323(16) 0.0280(14) -0.0010(13) 0.0000(13) 0.0024(14)
C14 0.0178(15) 0.0286(14) 0.0397(16) -0.0051(14) -0.0002(13) 0.0004(13)
C15 0.0241(16) 0.0331(16) 0.0361(16) 0.0004(13) -0.0052(14) 0.0025(14)
C16 0.0244(17) 0.0313(16) 0.0320(14) 0.0000(13) -0.0020(14) 0.0046(13)
C17 0.0223(15) 0.0247(15) 0.0329(14) 0.0009(13) 0.0017(13) 0.0005(13)
C18 0.0266(16) 0.0341(17) 0.0289(14) -0.0019(13) -0.0018(14) -0.0049(14)
C19 0.0349(19) 0.0386(18) 0.0378(17) 0.0075(15) -0.0048(16) -0.0044(15)
C20 0.0243(17) 0.0348(18) 0.0434(17) -0.0039(15) -0.0008(16) -0.0024(14)
C21 0.034(2) 0.047(2) 0.0356(17) 0.0096(15) -0.0041(15) 0.0007(17)

loop_
_atom_type_symbol
_atom_type_description
_atom_type_scat_dispersion_real
_atom_type_scat_dispersion_imag
_atom_type_scat_source
C C 0.0181 0.0091 'International Tables Vol C Tables 4.2.6.8 and 6.1.1.4'
H H 0.0000 0.0000 'International Tables Vol C Tables 4.2.6.8 and 6.1.1.4'
N N 0.0311 0.0180 'International Tables Vol C Tables 4.2.6.8 and 6.1.1.4'
O O 0.0492 0.0322 'International Tables Vol C Tables 4.2.6.8 and 6.1.1.4'
F F 0.0727 0.0534 'International Tables Vol C Tables 4.2.6.8 and 6.1.1.4'
B B 0.0090 0.0039 'International Tables Vol C Tables 4.2.6.8 and 6.1.1.4'

loop_
_geom_angle_atom_site_label_1
_geom_angle_atom_site_label_2
_geom_angle_atom_site_label_3
_geom_angle
F1 B1 F2 109.1(3)
F1 B1 N2 111.1(3)
F2 B1 N2 109.9(3)
F1 B1 N1 110.8(3)
F2 B1 N1 109.5(3)
N2 B1 N1 106.4(2)
C14 N1 C17 108.6(3)
C14 N1 B1 125.2(3)
C17 N1 B1 125.7(3)
C13 N2 C10 107.6(3)
C13 N2 B1 126.6(3)
C10 N2 B1 125.7(2)
C1 O2 C2 114.8(3)
O1 C1 O2 124.0(3)
O1 C1 C3 123.5(3)
O2 C1 C3 112.5(3)
C4 C3 C8 119.4(3)
C4 C3 C1 123.6(3)
C8 C3 C1 117.0(3)
C5 C4 C3 120.3(3)
C4 C5 C6 120.6(3)
C5 C6 C7 118.9(3)
C5 C6 C9 123.4(3)
C7 C6 C9 117.7(3)
C8 C7 C6 120.6(3)
C7 C8 C3 120.2(3)
C17 C9 C10 121.0(3)
C17 C9 C6 119.4(3)
C10 C9 C6 119.2(3)
C9 C10 N2 120.0(3)
C9 C10 C11 132.0(3)
N2 C10 C11 107.9(2)
C12 C11 C10 106.0(3)
C12 C11 C18 125.4(3)
C10 C11 C18 128.6(3)
C11 C12 C13 108.8(3)
N2 C13 C12 109.7(3)
N2 C13 C19 122.9(3)
C12 C13 C19 127.4(3)
N1 C14 C15 108.9(3)
N1 C14 C20 123.2(3)
C15 C14 C20 127.9(3)
C16 C15 C14 108.9(3)
C15 C16 C17 106.4(3)
C15 C16 C21 124.7(3)
C17 C16 C21 128.9(3)
C9 C17 N1 120.8(3)
C9 C17 C16 131.8(3)
N1 C17 C16 107.3(3)

loop_
_geom_bond_atom_site_label_1
_geom_bond_atom_site_label_2
_geom_bond_distance
B1 F1 1.390(4)
B1 F2 1.394(4)
B1 N2 1.545(4)
B1 N1 1.558(4)
N1 C14 1.354(4)
N1 C17 1.396(4)
N2 C13 1.344(4)
N2 C10 1.411(4)
O1 C1 1.208(4)
O2 C1 1.339(4)
O2 C2 1.448(4)
C1 C3 1.488(4)
C3 C4 1.398(4)
C3 C8 1.398(4)
C4 C5 1.387(5)
C5 C6 1.397(4)
C6 C7 1.405(4)
C6 C9 1.495(4)
C7 C8 1.384(4)
C9 C17 1.394(5)
C9 C10 1.404(4)
C10 C11 1.427(4)
C11 C12 1.379(4)
C11 C18 1.501(4)
C12 C13 1.397(5)
C13 C19 1.502(4)
C14 C15 1.397(5)
C14 C20 1.494(5)
C15 C16 1.377(5)
C16 C17 1.436(4)
C16 C21 1.505(4)
